data_4118802
loop_
_publ_author_name
'Pei-Qin Liao'
'Dong-Dong Zhou'
'Ai-Xin Zhu'
'Lu Jiang'
'Rui-Biao Lin'
'Jie-Peng Zhang'
'Xiao-Ming Chen'

_publ_section_title
;
 Strong and Dynamic CO2 Sorption in a Flexible Porous Framework Possessing
 Guest Chelating Claws
;
_journal_name_full 'Journal of the American Chemical Society'
_journal_page_first 17380
_journal_page_last 17383
_journal_paper_doi 10.1021/ja3073512
_journal_volume 134
_journal_year 2012
_chemical_formula_sum 'C14 H24 N12 O4 Zn2'
_chemical_formula_weight 555.19
_chemical_name_systematic
; 
 ? 
;
_space_group_IT_number 14
_symmetry_cell_setting monoclinic
_symmetry_space_group_name_Hall '-P 2yn'
_symmetry_space_group_name_H-M 'P 1 21/n 1'
_atom_sites_solution_hydrogens geom
_atom_sites_solution_primary direct
_atom_sites_solution_secondary difmap
_audit_creation_method SHELXL-97
_cell_angle_alpha 90.00
_cell_angle_beta 93.714(2)
_cell_angle_gamma 90.00
_cell_formula_units_Z 4
_cell_length_a 10.5783(14)
_cell_length_b 12.3288(17)
_cell_length_c 17.236(2)
_cell_measurement_temperature 195(2)
_cell_volume 2243.2(5)
_computing_structure_refinement 'SHELXL-97 (Sheldrick, 1997)'
_computing_structure_solution 'SHELXS-97 (Sheldrick, 1990)'
_diffrn_ambient_temperature 195(2)
_diffrn_measured_fraction_theta_full 0.997
_diffrn_measured_fraction_theta_max 0.997
_diffrn_measurement_device_type CCD
_diffrn_measurement_method '/w scan'
_diffrn_radiation_monochromator graphite
_diffrn_radiation_source 'fine-focus sealed tube'
_diffrn_radiation_type MoK\a
_diffrn_radiation_wavelength 0.71073
_diffrn_reflns_av_R_equivalents 0.0219
_diffrn_reflns_av_sigmaI/netI 0.0232
_diffrn_reflns_limit_h_max 11
_diffrn_reflns_limit_h_min -13
_diffrn_reflns_limit_k_max 15
_diffrn_reflns_limit_k_min -15
_diffrn_reflns_limit_l_max 21
_diffrn_reflns_limit_l_min -21
_diffrn_reflns_number 14501
_diffrn_reflns_theta_full 26.00
_diffrn_reflns_theta_max 26.00
_diffrn_reflns_theta_min 2.03
_exptl_absorpt_coefficient_mu 2.186
_exptl_absorpt_correction_T_max 0.6448
_exptl_absorpt_correction_T_min 0.5600
_exptl_absorpt_correction_type multi-scan
_exptl_absorpt_process_details SADABS
_exptl_crystal_colour colorless
_exptl_crystal_density_diffrn 1.644
_exptl_crystal_description block
_exptl_crystal_F_000 1136
_exptl_crystal_size_max 0.30
_exptl_crystal_size_mid 0.24
_exptl_crystal_size_min 0.22
_refine_diff_density_max 0.721
_refine_diff_density_min -0.331
_refine_diff_density_rms 0.083
_refine_ls_extinction_method none
_refine_ls_goodness_of_fit_ref 1.030
_refine_ls_hydrogen_treatment mixed
_refine_ls_matrix_type full
_refine_ls_number_parameters 336
_refine_ls_number_reflns 4385
_refine_ls_number_restraints 0
_refine_ls_restrained_S_all 1.030
_refine_ls_R_factor_all 0.0395
_refine_ls_R_factor_gt 0.0334
_refine_ls_shift/su_max 0.001
_refine_ls_shift/su_mean 0.000
_refine_ls_structure_factor_coef Fsqd
_refine_ls_weighting_details 'calc w=1/[\s^2^(Fo^2^)+(0.0576P)^2^+2.1704P] where P=(Fo^2^+2Fc^2^)/3'
_refine_ls_weighting_scheme calc
_refine_ls_wR_factor_gt 0.0937
_refine_ls_wR_factor_ref 0.0985
_reflns_number_gt 3777
_reflns_number_total 4385
_reflns_threshold_expression >2sigma(I)
_cod_data_source_file ja3073512_si_002_1.cif
_cod_data_source_block 1.4H2O
_cod_database_code 4118802

loop_
_symmetry_equiv_pos_as_xyz
'x, y, z'
'-x+1/2, y+1/2, -z+1/2'
'-x, -y, -z'
'x-1/2, -y-1/2, z-1/2'

loop_
_atom_site_label
_atom_site_type_symbol
_atom_site_fract_x
_atom_site_fract_y
_atom_site_fract_z
_atom_site_U_iso_or_equiv
_atom_site_adp_type
_atom_site_occupancy
_atom_site_symmetry_multiplicity
_atom_site_calc_flag
_atom_site_refinement_flags
_atom_site_disorder_assembly
_atom_site_disorder_group
Zn1 Zn 0.71699(3) 0.74044(2) 0.593250(16) 0.02049(11) Uani 1 1 d . . .
Zn2 Zn 0.20552(3) 0.74400(2) 0.445617(17) 0.02019(11) Uani 1 1 d . . .
N1 N 0.8744(2) 0.80168(18) 0.55279(12) 0.0237(5) Uani 1 1 d . . .
N2 N 1.0644(2) 0.87721(18) 0.54675(13) 0.0288(5) Uani 1 1 d . . .
N3 N 1.0519(2) 0.79294(19) 0.49312(12) 0.0234(5) Uani 1 1 d . . .
N4 N 0.7403(2) 0.59116(17) 0.54892(12) 0.0239(5) Uani 1 1 d . . .
N5 N 0.8517(2) 0.46811(18) 0.48664(12) 0.0239(5) Uani 1 1 d . . .
N6 N 0.7776(2) 0.41604(17) 0.53925(12) 0.0245(5) Uani 1 1 d . . .
N7 N 0.5590(2) 0.80571(18) 0.54684(12) 0.0234(5) Uani 1 1 d . . .
N8 N 0.5683(2) 0.85959(18) 0.47639(12) 0.0251(5) Uani 1 1 d . . .
N9 N 0.3687(2) 0.80801(18) 0.48749(12) 0.0227(5) Uani 1 1 d . . .
N10 N 0.2345(2) 0.78116(18) 0.33529(12) 0.0225(5) Uani 1 1 d . . .
N11 N 0.3365(2) 0.84565(19) 0.23608(12) 0.0271(5) Uani 1 1 d . . .
N12 N 0.2395(2) 0.77671(19) 0.20797(12) 0.0246(5) Uani 1 1 d . . .
C1 C 0.0756(3) 0.6603(2) 0.26442(16) 0.0341(7) Uani 1 1 d . . .
H1A H 0.0564 0.6387 0.2102 0.051 Uiso 1 1 calc R . .
H1B H 0.0005 0.6937 0.2848 0.051 Uiso 1 1 calc R . .
H1C H 0.0999 0.5961 0.2955 0.051 Uiso 1 1 calc R . .
C2 C 0.1822(3) 0.7399(2) 0.26861(15) 0.0232(5) Uani 1 1 d . . .
C3 C 0.3302(2) 0.8450(2) 0.31194(14) 0.0235(5) Uani 1 1 d . . .
C4 C 0.4178(3) 0.9108(2) 0.36618(15) 0.0272(6) Uani 1 1 d . . .
H4A H 0.4965 0.9258 0.3399 0.033 Uiso 1 1 calc R . .
H4B H 0.3769 0.9813 0.3757 0.033 Uiso 1 1 calc R . .
C5 C 0.4528(2) 0.8581(2) 0.44320(14) 0.0223(5) Uani 1 1 d . . .
C6 C 0.4389(3) 0.7761(2) 0.55112(15) 0.0241(5) Uani 1 1 d . . .
C7 C 0.3865(3) 0.7157(3) 0.61658(17) 0.0361(7) Uani 1 1 d . . .
H7A H 0.4560 0.6927 0.6532 0.054 Uiso 1 1 calc R . .
H7B H 0.3403 0.6518 0.5963 0.054 Uiso 1 1 calc R . .
H7C H 0.3288 0.7629 0.6433 0.054 Uiso 1 1 calc R . .
C8 C 0.9294(3) 0.9562(3) 0.6438(2) 0.0451(8) Uani 1 1 d . . .
H8A H 0.9896 1.0166 0.6441 0.068 Uiso 1 1 calc R . .
H8B H 0.9373 0.9189 0.6941 0.068 Uiso 1 1 calc R . .
H8C H 0.8430 0.9841 0.6347 0.068 Uiso 1 1 calc R . .
C9 C 0.9569(3) 0.8790(2) 0.58114(16) 0.0271(6) Uani 1 1 d . . .
C10 C 0.9375(3) 0.75039(19) 0.49836(16) 0.0220(5) Uani 1 1 d . . .
C11 C 0.8837(3) 0.6599(2) 0.44870(14) 0.0253(6) Uani 1 1 d . . .
H11A H 0.9518 0.6287 0.4188 0.030 Uiso 1 1 calc R . .
H11B H 0.8180 0.6895 0.4110 0.030 Uiso 1 1 calc R . .
C12 C 0.8266(2) 0.5716(2) 0.49477(14) 0.0226(5) Uani 1 1 d . . .
C13 C 0.7130(2) 0.4912(2) 0.57456(15) 0.0247(5) Uani 1 1 d . . .
C14 C 0.6190(3) 0.4683(2) 0.63357(19) 0.0387(7) Uani 1 1 d . . .
H14A H 0.6111 0.3898 0.6403 0.058 Uiso 1 1 calc R . .
H14B H 0.5365 0.4986 0.6158 0.058 Uiso 1 1 calc R . .
H14C H 0.6477 0.5016 0.6833 0.058 Uiso 1 1 calc R . .
O1W O 0.774(2) 0.952(2) 0.3981(6) 0.055(5) Uani 0.62(7) 1 d P A 1
H1WA H 0.8089 1.0022 0.4253 0.06(2) Uiso 0.62(7) 1 d PR A 1
H1WB H 0.715(7) 0.927(6) 0.429(4) 0.06(2) Uiso 0.62(7) 1 d P A 1
O2W O 0.5718(3) 0.8935(3) 0.16366(16) 0.0666(9) Uani 1 1 d . B 1
H2WA H 0.572(4) 0.908(3) 0.115(3) 0.059(12) Uiso 1 1 d . C 1
H2WB H 0.496(5) 0.888(4) 0.175(3) 0.084(16) Uiso 1 1 d . D 1
O1W' O 0.731(4) 0.995(4) 0.3921(9) 0.056(7) Uani 0.38(7) 1 d P A 2
H1WC H 0.7947 1.0319 0.4099 0.085 Uiso 0.38(7) 1 d PR A 2
H1WD H 0.6840 0.9537 0.4171 0.085 Uiso 0.38(7) 1 d PR A 2
O3W O 0.7027(8) 1.0532(6) 0.2527(4) 0.076(3) Uani 0.560(16) 1 d P E 1
H3WA H 0.7248 1.0223 0.2958 0.114 Uiso 0.560(16) 1 d PR E 1
H3WB H 0.6637 1.0040 0.2259 0.114 Uiso 0.560(16) 1 d PR E 1
O3W' O 0.7836(15) 0.9902(17) 0.2392(6) 0.141(8) Uani 0.440(16) 1 d P E 2
H3WD H 0.7203 0.9580 0.2167 0.212 Uiso 0.440(16) 1 d PR E 2
H3WC H 0.7664 0.9917 0.2868 0.212 Uiso 0.440(16) 1 d PR E 2
O4W O 0.6228(5) 0.7038(5) 0.2897(3) 0.103(2) Uani 0.731(7) 1 d P F 1
H4WA H 0.6392 0.6388 0.3045 0.155 Uiso 0.731(7) 1 d PR F 1
H4WB H 0.6137 0.7459 0.2504 0.155 Uiso 0.731(7) 1 d PR F 1
O4W' O 0.819(3) 0.8158(13) 0.2946(9) 0.231(18) Uani 0.269(7) 1 d P F 2
H4WC H 0.8285 0.8654 0.3291 0.346 Uiso 0.269(7) 1 d PR F 2
H4WD H 0.7695 0.8479 0.2610 0.346 Uiso 0.269(7) 1 d PR F 2

loop_
_atom_site_aniso_label
_atom_site_aniso_U_11
_atom_site_aniso_U_22
_atom_site_aniso_U_33
_atom_site_aniso_U_23
_atom_site_aniso_U_13
_atom_site_aniso_U_12
Zn1 0.01697(18) 0.02667(18) 0.01796(17) 0.00044(11) 0.00207(12) -0.00012(11)
Zn2 0.01695(18) 0.02503(18) 0.01879(17) 0.00072(10) 0.00272(12) -0.00304(11)
N1 0.0196(11) 0.0272(11) 0.0246(11) 0.0004(9) 0.0034(9) -0.0017(9)
N2 0.0266(12) 0.0268(12) 0.0332(12) -0.0046(9) 0.0040(10) -0.0048(9)
N3 0.0209(11) 0.0252(11) 0.0245(11) -0.0008(9) 0.0046(9) -0.0033(9)
N4 0.0239(12) 0.0258(11) 0.0223(11) 0.0001(9) 0.0039(9) -0.0022(9)
N5 0.0218(12) 0.0282(11) 0.0221(11) 0.0003(9) 0.0053(9) -0.0048(9)
N6 0.0246(12) 0.0246(11) 0.0250(11) 0.0016(9) 0.0058(9) -0.0033(9)
N7 0.0199(11) 0.0289(11) 0.0211(10) 0.0023(9) 0.0002(8) -0.0018(9)
N8 0.0218(11) 0.0302(12) 0.0233(11) 0.0033(9) 0.0012(9) -0.0035(9)
N9 0.0198(11) 0.0272(11) 0.0212(10) 0.0011(8) 0.0016(8) -0.0029(9)
N10 0.0212(11) 0.0273(11) 0.0190(10) 0.0011(9) 0.0021(9) -0.0041(9)
N11 0.0212(12) 0.0364(13) 0.0236(11) 0.0015(9) 0.0006(9) -0.0068(10)
N12 0.0221(12) 0.0323(12) 0.0194(11) 0.0003(9) 0.0010(9) -0.0026(9)
C1 0.0367(17) 0.0407(16) 0.0247(14) 0.0018(12) -0.0004(12) -0.0130(13)
C2 0.0225(13) 0.0273(14) 0.0200(13) -0.0009(10) 0.0023(10) 0.0003(10)
C3 0.0207(13) 0.0260(13) 0.0238(12) 0.0015(10) 0.0016(10) -0.0007(10)
C4 0.0250(14) 0.0315(14) 0.0248(13) 0.0046(11) -0.0021(11) -0.0077(11)
C5 0.0211(13) 0.0222(12) 0.0236(12) 0.0001(10) 0.0016(10) -0.0033(10)
C6 0.0214(13) 0.0283(13) 0.0227(13) -0.0019(10) 0.0014(10) -0.0028(11)
C7 0.0285(16) 0.0537(19) 0.0259(14) 0.0098(13) -0.0004(12) -0.0090(14)
C8 0.0367(18) 0.0440(18) 0.056(2) -0.0194(15) 0.0134(15) -0.0080(14)
C9 0.0240(14) 0.0268(14) 0.0307(14) -0.0030(11) 0.0037(11) -0.0025(11)
C10 0.0218(14) 0.0239(13) 0.0203(12) 0.0043(9) 0.0017(10) -0.0004(10)
C11 0.0239(14) 0.0314(14) 0.0208(12) 0.0008(10) 0.0037(10) -0.0045(11)
C12 0.0201(13) 0.0292(13) 0.0181(12) -0.0023(10) -0.0007(10) -0.0031(10)
C13 0.0221(13) 0.0268(13) 0.0256(13) 0.0006(11) 0.0038(10) -0.0025(10)
C14 0.0414(18) 0.0319(15) 0.0456(17) 0.0032(13) 0.0241(15) -0.0006(13)
O1W 0.054(7) 0.074(9) 0.037(3) -0.001(4) 0.007(3) -0.038(6)
O2W 0.0452(16) 0.122(3) 0.0331(14) 0.0059(15) 0.0083(12) -0.0260(17)
O1W' 0.054(10) 0.077(14) 0.038(4) -0.001(6) 0.000(5) -0.033(11)
O3W 0.067(5) 0.075(5) 0.084(5) -0.006(3) -0.015(4) -0.006(3)
O3W' 0.106(12) 0.226(19) 0.091(7) -0.063(8) 0.007(6) -0.054(12)
O4W 0.122(5) 0.087(4) 0.101(4) -0.010(3) 0.006(3) 0.020(3)
O4W' 0.54(5) 0.097(12) 0.077(10) 0.039(9) 0.157(19) 0.16(2)

loop_
_atom_type_symbol
_atom_type_description
_atom_type_scat_dispersion_real
_atom_type_scat_dispersion_imag
_atom_type_scat_source
C C 0.0033 0.0016 'International Tables Vol C Tables 4.2.6.8 and 6.1.1.4'
H H 0.0000 0.0000 'International Tables Vol C Tables 4.2.6.8 and 6.1.1.4'
N N 0.0061 0.0033 'International Tables Vol C Tables 4.2.6.8 and 6.1.1.4'
O O 0.0106 0.0060 'International Tables Vol C Tables 4.2.6.8 and 6.1.1.4'
Zn Zn 0.2839 1.4301 'International Tables Vol C Tables 4.2.6.8 and 6.1.1.4'

loop_
_geom_angle_atom_site_label_1
_geom_angle_atom_site_label_2
_geom_angle_atom_site_label_3
_geom_angle
_geom_angle_site_symmetry_1
_geom_angle_site_symmetry_3
N7 Zn1 N12 119.31(9) . 4_676
N7 Zn1 N1 114.04(9) . .
N12 Zn1 N1 109.83(9) 4_676 .
N7 Zn1 N4 109.84(9) . .
N12 Zn1 N4 105.70(9) 4_676 .
N1 Zn1 N4 95.04(9) . .
N3 Zn2 N9 116.68(9) 1_455 .
N3 Zn2 N6 108.60(9) 1_455 3_666
N9 Zn2 N6 106.04(9) . 3_666
N3 Zn2 N10 120.58(9) 1_455 .
N9 Zn2 N10 94.09(9) . .
N6 Zn2 N10 109.45(9) 3_666 .
C10 N1 C9 104.1(2) . .
C10 N1 Zn1 121.97(18) . .
C9 N1 Zn1 132.04(18) . .
C9 N2 N3 105.3(2) . .
C10 N3 N2 107.3(2) . .
C10 N3 Zn2 133.66(19) . 1_655
N2 N3 Zn2 117.50(16) . 1_655
C13 N4 C12 103.2(2) . .
C13 N4 Zn1 132.66(17) . .
C12 N4 Zn1 121.56(17) . .
C12 N5 N6 104.6(2) . .
C13 N6 N5 107.8(2) . .
C13 N6 Zn2 132.59(18) . 3_666
N5 N6 Zn2 119.41(16) . 3_666
C6 N7 N8 107.6(2) . .
C6 N7 Zn1 130.69(18) . .
N8 N7 Zn1 116.15(16) . .
C5 N8 N7 104.8(2) . .
C6 N9 C5 104.2(2) . .
C6 N9 Zn2 126.91(18) . .
C5 N9 Zn2 124.12(17) . .
C2 N10 C3 103.8(2) . .
C2 N10 Zn2 130.32(18) . .
C3 N10 Zn2 125.15(17) . .
C3 N11 N12 105.0(2) . .
C2 N12 N11 107.4(2) . .
C2 N12 Zn1 135.91(19) . 4_575
N11 N12 Zn1 116.65(16) . 4_575
C2 C1 H1A 109.5 . .
C2 C1 H1B 109.5 . .
H1A C1 H1B 109.5 . .
C2 C1 H1C 109.5 . .
H1A C1 H1C 109.5 . .
H1B C1 H1C 109.5 . .
N12 C2 N10 111.2(2) . .
N12 C2 C1 124.8(2) . .
N10 C2 C1 124.0(2) . .
N11 C3 N10 112.6(2) . .
N11 C3 C4 123.0(2) . .
N10 C3 C4 124.4(2) . .
C5 C4 C3 114.9(2) . .
C5 C4 H4A 108.5 . .
C3 C4 H4A 108.5 . .
C5 C4 H4B 108.5 . .
C3 C4 H4B 108.5 . .
H4A C4 H4B 107.5 . .
N8 C5 N9 112.7(2) . .
N8 C5 C4 123.2(2) . .
N9 C5 C4 124.1(2) . .
N7 C6 N9 110.7(2) . .
N7 C6 C7 125.7(2) . .
N9 C6 C7 123.5(2) . .
C6 C7 H7A 109.5 . .
C6 C7 H7B 109.5 . .
H7A C7 H7B 109.5 . .
C6 C7 H7C 109.5 . .
H7A C7 H7C 109.5 . .
H7B C7 H7C 109.5 . .
C9 C8 H8A 109.5 . .
C9 C8 H8B 109.5 . .
H8A C8 H8B 109.5 . .
C9 C8 H8C 109.5 . .
H8A C8 H8C 109.5 . .
H8B C8 H8C 109.5 . .
N2 C9 N1 112.3(2) . .
N2 C9 C8 123.7(3) . .
N1 C9 C8 124.0(2) . .
N3 C10 N1 111.0(2) . .
N3 C10 C11 124.8(2) . .
N1 C10 C11 124.2(2) . .
C10 C11 C12 113.0(2) . .
C10 C11 H11A 109.0 . .
C12 C11 H11A 109.0 . .
C10 C11 H11B 109.0 . .
C12 C11 H11B 109.0 . .
H11A C11 H11B 107.8 . .
N5 C12 N4 113.1(2) . .
N5 C12 C11 124.0(2) . .
N4 C12 C11 122.9(2) . .
N6 C13 N4 111.2(2) . .
N6 C13 C14 124.5(2) . .
N4 C13 C14 124.2(2) . .
C13 C14 H14A 109.5 . .
C13 C14 H14B 109.5 . .
H14A C14 H14B 109.5 . .
C13 C14 H14C 109.5 . .
H14A C14 H14C 109.5 . .
H14B C14 H14C 109.5 . .
H1WA O1W H1WB 102.3 . .
H1WA O1W H1WC 26.8 . .
H1WB O1W H1WC 110.5 . .
H1WA O1W H1WD 100.4 . .
H1WB O1W H1WD 28.8 . .
H1WC O1W H1WD 95.7 . .
H2WA O2W H2WB 108(4) . .
H1WA O1W' H1WB 83.1 . .
H1WA O1W' H1WC 28.8 . .
H1WB O1W' H1WC 110.6 . .
H1WA O1W' H1WD 104.6 . .
H1WB O1W' H1WD 26.9 . .
H1WC O1W' H1WD 127.6 . .
H3WA O3W H3WB 104.4 . .
H3WA O3W H3WD 88.5 . .
H3WB O3W H3WD 37.4 . .
H3WA O3W H3WC 31.0 . .
H3WB O3W H3WC 93.1 . .
H3WD O3W H3WC 64.4 . .
H3WA O3W' H3WB 64.1 . .
H3WA O3W' H3WD 94.9 . .
H3WB O3W' H3WD 40.7 . .
H3WA O3W' H3WC 25.4 . .
H3WB O3W' H3WC 84.2 . .
H3WD O3W' H3WC 103.8 . .
H4WA O4W H4WB 144.7 . .
H4WC O4W' H4WD 100.5 . .

loop_
_geom_bond_atom_site_label_1
_geom_bond_atom_site_label_2
_geom_bond_distance
_geom_bond_site_symmetry_2
Zn1 N7 1.977(2) .
Zn1 N12 1.987(2) 4_676
Zn1 N1 1.995(2) .
Zn1 N4 2.014(2) .
Zn2 N3 1.961(2) 1_455
Zn2 N9 1.991(2) .
Zn2 N6 1.997(2) 3_666
Zn2 N10 1.999(2) .
N1 C10 1.344(3) .
N1 C9 1.362(3) .
N2 C9 1.317(3) .
N2 N3 1.391(3) .
N3 C10 1.328(3) .
N3 Zn2 1.961(2) 1_655
N4 C13 1.346(3) .
N4 C12 1.369(3) .
N5 C12 1.312(3) .
N5 N6 1.393(3) .
N6 C13 1.323(3) .
N6 Zn2 1.997(2) 3_666
N7 C6 1.328(3) .
N7 N8 1.393(3) .
N8 C5 1.316(3) .
N9 C6 1.343(3) .
N9 C5 1.358(3) .
N10 C2 1.343(3) .
N10 C3 1.363(3) .
N11 C3 1.313(3) .
N11 N12 1.395(3) .
N12 C2 1.322(3) .
N12 Zn1 1.987(2) 4_575
C1 C2 1.493(4) .
C1 H1A 0.9800 .
C1 H1B 0.9800 .
C1 H1C 0.9800 .
C3 C4 1.510(4) .
C4 C5 1.502(3) .
C4 H4A 0.9900 .
C4 H4B 0.9900 .
C6 C7 1.488(4) .
C7 H7A 0.9800 .
C7 H7B 0.9800 .
C7 H7C 0.9800 .
C8 C9 1.483(4) .
C8 H8A 0.9800 .
C8 H8B 0.9800 .
C8 H8C 0.9800 .
C10 C11 1.496(4) .
C11 C12 1.498(4) .
C11 H11A 0.9900 .
C11 H11B 0.9900 .
C13 C14 1.495(4) .
C14 H14A 0.9800 .
C14 H14B 0.9800 .
C14 H14C 0.9800 .
O1W H1WA 0.8501 .
O1W H1WB 0.90(7) .
O1W H1WC 1.0312 .
O1W H1WD 1.0292 .
O2W H2WA 0.87(4) .
O2W H2WB 0.84(5) .
O1W' H1WA 0.9757 .
O1W' H1WB 1.07(7) .
O1W' H1WC 0.8506 .
O1W' H1WD 0.8523 .
O3W H3WA 0.8532 .
O3W H3WB 0.8532 .
O3W H3WD 1.3467 .
O3W H3WC 1.1495 .
O3W' H3WA 1.2547 .
O3W' H3WB 1.2855 .
O3W' H3WD 0.8504 .
O3W' H3WC 0.8528 .
O4W H4WA 0.8554 .
O4W H4WB 0.8541 .
O4W' H4WC 0.8544 .
O4W' H4WD 0.8516 .
